data_1501633
loop_
_publ_author_name
'Sparta, K'
'Redhammer, G J'
'Roussel, P'
'Heger, G'
'Roth, G'
'Lemmens, P'
'Ionescu, A'
'Grove, M'
'Guentherodt, G'
'Huehning, F'
'Lueken, H'
'Kageyama, H.'
'Onizuka, K'
'Ueda, Y'

_publ_section_title
;
 Structural phase transition in the 2D spin dimer compound SrCu2(BO3)2
;
_journal_name_full 'The European Physical Journal B'
_journal_page_first 507-516
_journal_volume 19
_journal_year 2001
_chemical_formula_moiety '2(B Cu O3), Sr'
_chemical_formula_sum 'B2 Cu2 O6 Sr'
_chemical_formula_weight 332.32
_chemical_name_common 'strontium copper borate'
_chemical_name_systematic
;
 ?
;
_space_group_IT_number 140
_symmetry_cell_setting tetragonal
_symmetry_space_group_name_Hall '-I 4 2c'
_symmetry_space_group_name_H-M 'I 4/m c m'
_atom_sites_solution_hydrogens none
_atom_sites_solution_primary direct
_atom_sites_solution_secondary difmap
_audit_creation_method SHELXL-97
_cell_angle_alpha 90.00
_cell_angle_beta 90.00
_cell_angle_gamma 90.00
_cell_formula_units_Z 4
_cell_length_a 9.005(2)
_cell_length_b 9.005(2)
_cell_length_c 6.647(2)
_cell_measurement_temperature 423(2)
_cell_volume 539.0(2)
_computing_structure_refinement 'SHELXL-97 (Sheldrick, 1997)'
_diffrn_ambient_temperature 423(2)
_diffrn_measured_fraction_theta_full 0.993
_diffrn_measured_fraction_theta_max 0.993
_diffrn_measurement_device_type 'STOE IPDS 1'
_diffrn_measurement_method 'rotation method'
_diffrn_radiation_monochromator graphite
_diffrn_radiation_source 'fine-focus sealed tube'
_diffrn_radiation_type MoK\a
_diffrn_radiation_wavelength 0.71069
_diffrn_reflns_av_R_equivalents 0.0333
_diffrn_reflns_av_sigmaI/netI 0.0119
_diffrn_reflns_limit_h_max 9
_diffrn_reflns_limit_h_min -9
_diffrn_reflns_limit_k_max 10
_diffrn_reflns_limit_k_min -10
_diffrn_reflns_limit_l_max 7
_diffrn_reflns_limit_l_min -7
_diffrn_reflns_number 1801
_diffrn_reflns_theta_full 24.13
_diffrn_reflns_theta_max 24.13
_diffrn_reflns_theta_min 3.20
_diffrn_standards_decay_% 0
_diffrn_standards_interval_count 0
_diffrn_standards_interval_time 0
_diffrn_standards_number 0
_exptl_absorpt_coefficient_mu 17.313
_exptl_absorpt_correction_T_max 0.2619
_exptl_absorpt_correction_T_min 0.0921
_exptl_absorpt_correction_type empirical
_exptl_absorpt_process_details 'X-SHAPE v. 1.03 (Stoe)'
_exptl_crystal_colour blue
_exptl_crystal_density_diffrn 4.095
_exptl_crystal_density_method 'not measured'
_exptl_crystal_F_000 616
_refine_diff_density_max 0.407
_refine_diff_density_min -0.382
_refine_diff_density_rms 0.106
_refine_ls_extinction_coef 0.0092(8)
_refine_ls_extinction_expression Fc^*^=kFc[1+0.001xFc^2^\l^3^/sin(2\q)]^-1/4^
_refine_ls_extinction_method SHELXL
_refine_ls_goodness_of_fit_ref 1.984
_refine_ls_hydrogen_treatment none
_refine_ls_matrix_type full
_refine_ls_number_parameters 20
_refine_ls_number_reflns 135
_refine_ls_number_restraints 0
_refine_ls_restrained_S_all 1.984
_refine_ls_R_factor_all 0.0155
_refine_ls_R_factor_gt 0.0154
_refine_ls_shift/su_max 0.000
_refine_ls_shift/su_mean 0.000
_refine_ls_structure_factor_coef Fsqd
_refine_ls_weighting_details 'calc w=1/[\s^2^(Fo^2^)+(0.0100P)^2^+0.9000P] where P=(Fo^2^+2Fc^2^)/3'
_refine_ls_weighting_scheme calc
_refine_ls_wR_factor_gt 0.0399
_refine_ls_wR_factor_ref 0.0399
_reflns_number_gt 134
_reflns_number_total 135
_reflns_threshold_expression >2sigma(I)
_cod_data_source_file sc423.cif
_cod_data_source_block sc423
_cod_original_cell_volume 539.0(3)
_cod_database_code 1501633
_cod_database_fobs_code 1501633

loop_
_symmetry_equiv_pos_as_xyz
'x, y, z'
'-y, x, z'
'-x, -y, z'
'y, -x, z'
'-x, y, z+1/2'
'y, x, z+1/2'
'x, -y, z+1/2'
'-y, -x, z+1/2'
'x+1/2, y+1/2, z+1/2'
'-y+1/2, x+1/2, z+1/2'
'-x+1/2, -y+1/2, z+1/2'
'y+1/2, -x+1/2, z+1/2'
'-x+1/2, y+1/2, z+1'
'y+1/2, x+1/2, z+1'
'x+1/2, -y+1/2, z+1'
'-y+1/2, -x+1/2, z+1'
'-x, -y, -z'
'y, -x, -z'
'x, y, -z'
'-y, x, -z'
'x, -y, -z-1/2'
'-y, -x, -z-1/2'
'-x, y, -z-1/2'
'y, x, -z-1/2'
'-x+1/2, -y+1/2, -z+1/2'
'y+1/2, -x+1/2, -z+1/2'
'x+1/2, y+1/2, -z+1/2'
'-y+1/2, x+1/2, -z+1/2'
'x+1/2, -y+1/2, -z'
'-y+1/2, -x+1/2, -z'
'-x+1/2, y+1/2, -z'
'y+1/2, x+1/2, -z'

loop_
_atom_site_label
_atom_site_type_symbol
_atom_site_fract_x
_atom_site_fract_y
_atom_site_fract_z
_atom_site_U_iso_or_equiv
_atom_site_adp_type
_atom_site_occupancy
_atom_site_symmetry_multiplicity
_atom_site_calc_flag
_atom_site_refinement_flags
Sr Sr 0.0000 0.0000 0.2500 0.0104(3) Uani 1 8 d S
Cu Cu 0.38606(6) -0.11394(6) 0.0000 0.0184(4) Uani 1 4 d S
B B 0.2951(6) 0.2049(6) 0.0000 0.0105(15) Uiso 1 4 d S
O1 O 0.4017(4) 0.0983(4) 0.0000 0.0409(18) Uani 1 4 d S
O2 O 0.1728(3) -0.1455(3) 0.0000 0.0133(7) Uani 1 2 d S

loop_
_atom_site_aniso_label
_atom_site_aniso_U_11
_atom_site_aniso_U_22
_atom_site_aniso_U_33
_atom_site_aniso_U_23
_atom_site_aniso_U_13
_atom_site_aniso_U_12
Sr 0.0101(4) 0.0101(4) 0.0109(5) 0.000 0.000 0.000
Cu 0.0053(4) 0.0053(4) 0.0446(6) 0.000 0.000 -0.0011(3)
O1 0.0058(15) 0.0058(15) 0.111(6) 0.000 0.000 -0.0012(18)
O2 0.0060(16) 0.0080(16) 0.0259(17) 0.000 0.000 -0.0021(12)

loop_
_atom_type_symbol
_atom_type_description
_atom_type_scat_dispersion_real
_atom_type_scat_dispersion_imag
_atom_type_scat_source
Sr Sr -1.6570 3.2640 'International Tables Vol C Tables 4.2.6.8 and 6.1.1.4'
Cu Cu 0.2630 1.2660 'International Tables Vol C Tables 4.2.6.8 and 6.1.1.4'
B B 0.0000 0.0010 'International Tables Vol C Tables 4.2.6.8 and 6.1.1.4'
O O 0.0080 0.0060 'International Tables Vol C Tables 4.2.6.8 and 6.1.1.4'

loop_
_geom_angle_atom_site_label_1
_geom_angle_atom_site_label_2
_geom_angle_atom_site_label_3
_geom_angle
_geom_angle_site_symmetry_1
_geom_angle_site_symmetry_3
O2 Sr O2 172.41(13) 21_556 18
O2 Sr O2 79.01(9) 21_556 2
O2 Sr O2 101.50(9) 18 2
O2 Sr O2 66.40(5) 21_556 6
O2 Sr O2 120.16(12) 18 6
O2 Sr O2 107.35(12) 2 6
O2 Sr O2 107.35(12) 21_556 .
O2 Sr O2 66.40(5) 18 .
O2 Sr O2 66.40(5) 2 .
O2 Sr O2 172.41(13) 6 .
O2 Sr O2 120.16(12) 21_556 17
O2 Sr O2 66.40(5) 18 17
O2 Sr O2 66.40(5) 2 17
O2 Sr O2 79.01(9) 6 17
O2 Sr O2 101.50(9) . 17
O2 Sr O2 66.40(5) 21_556 22_556
O2 Sr O2 107.35(12) 18 22_556
O2 Sr O2 120.16(12) 2 22_556
O2 Sr O2 101.50(9) 6 22_556
O2 Sr O2 79.01(9) . 22_556
O2 Sr O2 172.41(13) 17 22_556
O2 Sr O2 101.50(9) 21_556 5
O2 Sr O2 79.01(9) 18 5
O2 Sr O2 172.41(13) 2 5
O2 Sr O2 66.40(5) 6 5
O2 Sr O2 120.16(12) . 5
O2 Sr O2 107.35(12) 17 5
O2 Sr O2 66.40(5) 22_556 5
O1 Cu O1 81.6(2) 17_655 .
O1 Cu O2 175.80(15) 17_655 .
O1 Cu O2 102.63(14) . .
O1 Cu O2 102.63(14) 17_655 14_544
O1 Cu O2 175.80(15) . 14_544
O2 Cu O2 73.17(19) . 14_544
O1 B O2 122.9(3) . 13_554
O1 B O2 122.9(3) . 2
O2 B O2 114.3(6) 13_554 2
B O1 Cu 130.78(11) . 17_655
B O1 Cu 130.78(11) . .
Cu O1 Cu 98.4(2) 17_655 .
B O2 Cu 86.3(3) 18 .
B O2 Sr 127.75(19) 18 17
Cu O2 Sr 120.86(10) . 17
B O2 Sr 127.75(19) 18 .
Cu O2 Sr 120.86(10) . .
Sr O2 Sr 78.50(9) 17 .

loop_
_geom_bond_atom_site_label_1
_geom_bond_atom_site_label_2
_geom_bond_distance
_geom_bond_site_symmetry_2
Sr O2 2.626(3) 21_556
Sr O2 2.626(3) 18
Sr O2 2.626(3) 2
Sr O2 2.626(3) 6
Sr O2 2.626(3) .
Sr O2 2.626(3) 17
Sr O2 2.626(3) 22_556
Sr O2 2.626(3) 5
Cu O1 1.916(3) 17_655
Cu O1 1.916(3) .
Cu O2 1.942(3) .
Cu O2 1.942(3) 14_544
B O1 1.358(9) .
B O2 1.378(5) 13_554
B O2 1.378(5) 2
O1 Cu 1.916(3) 17_655
O2 B 1.378(5) 18
O2 Sr 2.626(3) 17
